data_4038475
loop_
_publ_author_name
'Chen, Li-Jun'
'Yu, Jin-Hang'
'He, Bin'
'Xie, Jian-Wu'
'Liu, Yuan-Xiu'
'Zhu, Wei-Dong'

_publ_section_title
;
 Umpolung Strategy for the Synthesis of Chiral
 Dispiro[2-amino-4,5-dihydrofuran-3-carbonitrile]bisoxindoles
;
_journal_name_full 'The Journal of Organic Chemistry'
_journal_paper_doi 10.1021/acs.joc.0c00418
_journal_year 2020
_chemical_formula_sum 'C19 H11 Br N4 O3'
_chemical_formula_weight 423.23
_space_group_IT_number 14
_space_group_name_Hall '-P 2ybc'
_space_group_name_H-M_alt 'P 1 21/c 1'
_symmetry_cell_setting monoclinic
_symmetry_space_group_name_H-M 'P 1 21/c 1'
_atom_sites_solution_hydrogens geom
_atom_sites_solution_primary direct
_atom_sites_solution_secondary difmap
_audit_creation_method SHELXL-97
_cell_angle_alpha 90.00
_cell_angle_beta 115.546(11)
_cell_angle_gamma 90.00
_cell_formula_units_Z 8
_cell_length_a 9.362(2)
_cell_length_b 29.313(7)
_cell_length_c 16.189(3)
_cell_measurement_reflns_used 8600
_cell_measurement_temperature 293(2)
_cell_measurement_theta_max 22.2
_cell_measurement_theta_min 2.3
_cell_volume 4008.4(15)
_computing_cell_refinement 'Bruker XSCANS'
_computing_data_collection 'Bruker XSCANS'
_computing_data_reduction 'Bruker SHELXTL'
_computing_molecular_graphics 'Bruker SHELXTL'
_computing_publication_material 'Bruker SHELXTL'
_computing_structure_refinement 'SHELXL-97 (Sheldrick, 1997)'
_computing_structure_solution 'SHELXS-97 (Sheldrick, 1990)'
_diffrn_ambient_temperature 293(2)
_diffrn_measured_fraction_theta_full 0.998
_diffrn_measured_fraction_theta_max 0.998
_diffrn_measurement_device_type 'Bruker P4'
_diffrn_measurement_method '\w scans'
_diffrn_radiation_monochromator graphite
_diffrn_radiation_source 'fine-focus sealed tube'
_diffrn_radiation_type MoK\a
_diffrn_radiation_wavelength 0.71073
_diffrn_reflns_av_R_equivalents 0.0453
_diffrn_reflns_av_sigmaI/netI 0.0333
_diffrn_reflns_limit_h_max 10
_diffrn_reflns_limit_h_min -10
_diffrn_reflns_limit_k_max 33
_diffrn_reflns_limit_k_min -33
_diffrn_reflns_limit_l_max 18
_diffrn_reflns_limit_l_min -18
_diffrn_reflns_number 43526
_diffrn_reflns_theta_full 24.26
_diffrn_reflns_theta_max 24.26
_diffrn_reflns_theta_min 1.39
_exptl_absorpt_coefficient_mu 2.076
_exptl_absorpt_correction_type none
_exptl_crystal_colour colourless
_exptl_crystal_density_diffrn 1.403
_exptl_crystal_density_method 'not measured'
_exptl_crystal_description block
_exptl_crystal_F_000 1696
_platon_squeeze_details
;
;
_refine_diff_density_max 0.877
_refine_diff_density_min -0.544
_refine_diff_density_rms 0.084
_refine_ls_extinction_method none
_refine_ls_goodness_of_fit_ref 3.915
_refine_ls_hydrogen_treatment mixed
_refine_ls_matrix_type full
_refine_ls_number_parameters 487
_refine_ls_number_reflns 6469
_refine_ls_number_restraints 0
_refine_ls_restrained_S_all 3.915
_refine_ls_R_factor_all 0.0964
_refine_ls_R_factor_gt 0.0721
_refine_ls_shift/su_max 0.004
_refine_ls_shift/su_mean 0.000
_refine_ls_structure_factor_coef Fsqd
_refine_ls_weighting_details 'calc w=1/[\s^2^(Fo^2^)+(0.0100P)^2^+0.0000P] where P=(Fo^2^+2Fc^2^)/3'
_refine_ls_weighting_scheme calc
_refine_ls_wR_factor_gt 0.1382
_refine_ls_wR_factor_ref 0.1396
_reflns_number_gt 4845
_reflns_number_total 6469
_reflns_threshold_expression >2sigma(I)
_cod_data_source_file jo0c00418_si_002.cif
_cod_data_source_block a
_cod_depositor_comments
;
The following automatic conversions were performed:

data item '_symmetry_cell_setting' value 'Monoclinic' was changed to
'monoclinic' in accordance with the
/home/data/users/saulius/crontab/automatic-downloads/rss-feeds/ACS/lib/dictionaries/cif_core.dic
dictionary named 'cif_core.dic' version 2.4.2 last updated on
2011-04-26.

Automatic conversion script
Id: cif_fix_values 7556 2019-12-06 15:28:31Z antanas 
;
_cod_original_sg_symbol_H-M P21/c
_cod_database_code 4038475

loop_
_symmetry_equiv_pos_as_xyz
'x, y, z'
'-x, y+1/2, -z+1/2'
'-x, -y, -z'
'x, -y-1/2, z-1/2'

loop_
_atom_site_label
_atom_site_type_symbol
_atom_site_fract_x
_atom_site_fract_y
_atom_site_fract_z
_atom_site_U_iso_or_equiv
_atom_site_adp_type
_atom_site_occupancy
_atom_site_symmetry_multiplicity
_atom_site_calc_flag
_atom_site_refinement_flags
_atom_site_disorder_assembly
_atom_site_disorder_group
Br1 Br 0.25152(8) -0.35231(2) -0.30237(5) 0.0686(3) Uani 1 1 d . . .
O1 O 0.8141(4) -0.22608(13) 0.1310(2) 0.0416(10) Uani 1 1 d . . .
O2 O 0.5687(4) -0.20091(11) -0.0453(2) 0.0280(9) Uani 1 1 d . . .
O3 O 0.6117(4) -0.21705(12) -0.2342(2) 0.0367(10) Uani 1 1 d . . .
N1 N 0.7214(5) -0.29727(15) 0.0768(3) 0.0385(13) Uani 1 1 d . . .
H1A H 0.7648 -0.3127 0.1267 0.046 Uiso 1 1 calc R . .
N2 N 0.6094(5) -0.12545(15) -0.0243(3) 0.0390(12) Uani 1 1 d . . .
H2B H 0.5220 -0.1244 -0.0189 0.047 Uiso 1 1 calc R . .
H2C H 0.6623 -0.1009 -0.0197 0.047 Uiso 1 1 calc R . .
N3 N 1.0306(6) -0.12595(18) -0.0243(4) 0.0582(17) Uani 1 1 d . . .
N4 N 0.8262(5) -0.26371(14) -0.1869(3) 0.0323(11) Uani 1 1 d . . .
H4A H 0.8102 -0.2748 -0.2394 0.039 Uiso 1 1 calc R . .
C11 C 0.6624(6) -0.16500(19) -0.0396(3) 0.0260(13) Uani 1 1 d . . .
C10 C 0.7959(6) -0.17650(17) -0.0479(3) 0.0256(13) Uani 1 1 d . . .
C6 C 0.4622(6) -0.29249(17) -0.1639(4) 0.0324(14) Uani 1 1 d . . .
H6A H 0.4311 -0.2704 -0.2095 0.039 Uiso 1 1 calc R . .
C19 C 0.9235(7) -0.1468(2) -0.0356(3) 0.0345(15) Uani 1 1 d . . .
C7 C 0.6663(6) -0.24107(16) -0.0348(3) 0.0238(13) Uani 1 1 d . . .
C9 C 0.7906(6) -0.22620(16) -0.0699(3) 0.0225(13) Uani 1 1 d . . .
C13 C 0.9444(6) -0.25265(17) -0.0325(4) 0.0278(13) Uani 1 1 d . . .
C12 C 0.7287(6) -0.23406(17) -0.1737(3) 0.0250(13) Uani 1 1 d . . .
C18 C 0.9578(6) -0.27439(17) -0.1044(4) 0.0304(14) Uani 1 1 d . . .
C1 C 0.3990(6) -0.3359(2) -0.1820(4) 0.0405(16) Uani 1 1 d . . .
C5 C 0.5727(6) -0.28299(16) -0.0763(3) 0.0238(13) Uani 1 1 d . . .
C4 C 0.6149(6) -0.31535(18) -0.0084(4) 0.0315(14) Uani 1 1 d . . .
C8 C 0.7455(6) -0.25295(19) 0.0694(4) 0.0288(14) Uani 1 1 d . . .
C16 C 1.2059(8) -0.3038(2) -0.0055(5) 0.067(2) Uani 1 1 d . . .
H16A H 1.2950 -0.3213 0.0048 0.081 Uiso 1 1 calc R . .
C3 C 0.5541(6) -0.3580(2) -0.0252(4) 0.0448(16) Uani 1 1 d . . .
H3A H 0.5834 -0.3796 0.0213 0.054 Uiso 1 1 calc R . .
C2 C 0.4448(7) -0.36873(19) -0.1156(4) 0.0439(16) Uani 1 1 d . . .
H2A H 0.4039 -0.3981 -0.1298 0.053 Uiso 1 1 calc R . .
C14 C 1.0669(6) -0.2556(2) 0.0550(4) 0.0455(17) Uani 1 1 d . . .
H14A H 1.0609 -0.2406 0.1040 0.055 Uiso 1 1 calc R . .
C17 C 1.0864(7) -0.3010(2) -0.0926(4) 0.0506(18) Uani 1 1 d . . .
H17A H 1.0920 -0.3164 -0.1414 0.061 Uiso 1 1 calc R . .
C15 C 1.1972(8) -0.2814(2) 0.0672(5) 0.065(2) Uani 1 1 d . . .
H15A H 1.2806 -0.2837 0.1252 0.078 Uiso 1 1 calc R . .
Br2 Br 0.03779(10) 0.08137(3) -0.52354(6) 0.1034(4) Uani 1 1 d . . .
O4 O 0.6277(4) -0.02777(12) -0.0765(2) 0.0396(10) Uani 1 1 d . . .
O5 O 0.3932(4) -0.06008(12) -0.2546(2) 0.0296(9) Uani 1 1 d . . .
O6 O 0.4452(4) -0.04219(12) -0.4365(2) 0.0407(11) Uani 1 1 d . . .
N5 N 0.5229(5) 0.04201(15) -0.1421(3) 0.0390(12) Uani 1 1 d . . .
H5A H 0.5631 0.0588 -0.0939 0.047 Uiso 1 1 calc R . .
N6 N 0.4267(5) -0.13663(14) -0.2536(3) 0.0348(12) Uani 1 1 d . . .
H6B H 0.4784 -0.1608 -0.2539 0.042 Uiso 1 1 calc R . .
H6C H 0.3350 -0.1389 -0.2537 0.042 Uiso 1 1 calc R . .
N7 N 0.8308(6) -0.13504(17) -0.2703(3) 0.0484(15) Uani 1 1 d . . .
N8 N 0.6609(5) 0.00695(16) -0.3866(3) 0.0418(13) Uani 1 1 d . . .
H8A H 0.6493 0.0178 -0.4385 0.050 Uiso 1 1 calc R . .
C33 C 0.7664(6) -0.00238(17) -0.2316(3) 0.0263(13) Uani 1 1 d . . .
C29 C 0.6259(6) -0.08229(17) -0.2525(3) 0.0247(13) Uani 1 1 d . . .
C32 C 0.5600(7) -0.02413(19) -0.3764(4) 0.0355(15) Uani 1 1 d . . .
C30 C 0.4875(6) -0.09634(18) -0.2528(3) 0.0238(13) Uani 1 1 d . . .
C38 C 0.7846(6) 0.01895(19) -0.3028(4) 0.0342(15) Uani 1 1 d . . .
C26 C 0.4821(6) -0.01817(17) -0.2436(3) 0.0281(14) Uani 1 1 d . . .
C24 C 0.3829(6) 0.02328(19) -0.2898(4) 0.0344(14) Uani 1 1 d . . .
C23 C 0.4202(6) 0.0582(2) -0.2270(4) 0.0373(15) Uani 1 1 d . . .
C27 C 0.5537(6) -0.0029(2) -0.1424(4) 0.0322(14) Uani 1 1 d . . .
C25 C 0.2657(6) 0.0297(2) -0.3806(4) 0.0445(16) Uani 1 1 d . . .
H25A H 0.2383 0.0066 -0.4241 0.053 Uiso 1 1 calc R . .
C28 C 0.6200(6) -0.03167(17) -0.2704(3) 0.0260(13) Uani 1 1 d . . .
C31 C 0.7403(7) -0.11219(19) -0.2610(3) 0.0283(14) Uani 1 1 d . . .
C36 C 1.0170(7) 0.0554(2) -0.2025(5) 0.0552(19) Uani 1 1 d . . .
H36A H 1.1016 0.0749 -0.1915 0.066 Uiso 1 1 calc R . .
C37 C 0.9110(7) 0.0486(2) -0.2889(4) 0.0500(17) Uani 1 1 d . . .
H37A H 0.9204 0.0628 -0.3377 0.060 Uiso 1 1 calc R . .
C21 C 0.2368(7) 0.1080(2) -0.3387(5) 0.0570(19) Uani 1 1 d . . .
H21A H 0.1898 0.1365 -0.3569 0.068 Uiso 1 1 calc R . .
C20 C 0.1940(7) 0.0723(2) -0.4013(4) 0.0523(19) Uani 1 1 d . . .
C35 C 1.0061(7) 0.0347(2) -0.1289(5) 0.062(2) Uani 1 1 d . . .
H35A H 1.0821 0.0404 -0.0698 0.074 Uiso 1 1 calc R . .
C22 C 0.3486(7) 0.1015(2) -0.2497(5) 0.0516(18) Uani 1 1 d . . .
H22A H 0.3756 0.1248 -0.2066 0.062 Uiso 1 1 calc R . .
C34 C 0.8791(6) 0.00461(19) -0.1437(4) 0.0440(16) Uani 1 1 d . . .
H34A H 0.8720 -0.0102 -0.0948 0.053 Uiso 1 1 calc R . .

loop_
_atom_site_aniso_label
_atom_site_aniso_U_11
_atom_site_aniso_U_22
_atom_site_aniso_U_33
_atom_site_aniso_U_23
_atom_site_aniso_U_13
_atom_site_aniso_U_12
Br1 0.0599(5) 0.0560(5) 0.0600(5) -0.0139(4) -0.0023(3) -0.0139(4)
O1 0.060(3) 0.041(3) 0.023(2) -0.0014(19) 0.0172(19) -0.011(2)
O2 0.027(2) 0.022(2) 0.038(2) 0.0000(17) 0.0165(17) -0.0080(18)
O3 0.046(2) 0.033(2) 0.027(2) 0.0077(18) 0.0120(19) 0.0114(19)
N1 0.051(3) 0.031(3) 0.025(3) 0.004(2) 0.009(2) -0.006(2)
N2 0.038(3) 0.034(3) 0.046(3) 0.002(2) 0.019(2) -0.001(2)
N3 0.046(4) 0.060(4) 0.072(4) -0.009(3) 0.029(3) -0.026(3)
N4 0.043(3) 0.032(3) 0.026(3) 0.000(2) 0.019(2) 0.001(2)
C11 0.033(4) 0.024(4) 0.020(3) 0.004(2) 0.011(3) 0.009(3)
C10 0.026(3) 0.029(4) 0.026(3) 0.001(2) 0.016(2) -0.004(3)
C6 0.039(3) 0.019(3) 0.038(4) -0.001(3) 0.015(3) -0.004(3)
C19 0.035(4) 0.042(4) 0.028(3) 0.001(3) 0.014(3) 0.003(3)
C7 0.030(3) 0.015(3) 0.027(3) 0.000(2) 0.013(2) -0.001(3)
C9 0.027(3) 0.017(3) 0.025(3) -0.001(2) 0.013(2) -0.001(2)
C13 0.028(3) 0.026(3) 0.031(3) 0.004(3) 0.014(3) 0.004(3)
C12 0.036(3) 0.017(3) 0.022(3) 0.002(2) 0.013(3) -0.002(3)
C18 0.034(3) 0.024(3) 0.040(4) 0.004(3) 0.022(3) 0.006(3)
C1 0.037(4) 0.044(4) 0.041(4) -0.003(3) 0.017(3) -0.001(3)
C5 0.029(3) 0.016(3) 0.032(3) 0.006(2) 0.018(3) -0.001(2)
C4 0.032(3) 0.019(3) 0.048(4) 0.002(3) 0.022(3) -0.004(3)
C8 0.031(3) 0.033(4) 0.031(4) 0.007(3) 0.021(3) 0.003(3)
C16 0.053(5) 0.072(6) 0.081(6) 0.017(4) 0.032(4) 0.040(4)
C3 0.046(4) 0.044(4) 0.047(4) 0.011(3) 0.023(3) 0.006(3)
C2 0.046(4) 0.023(4) 0.066(5) -0.009(3) 0.027(3) -0.007(3)
C14 0.036(4) 0.060(5) 0.039(4) 0.009(3) 0.014(3) 0.012(3)
C17 0.061(5) 0.044(4) 0.056(5) 0.000(3) 0.033(4) 0.007(4)
C15 0.049(5) 0.082(6) 0.056(5) 0.016(4) 0.015(4) 0.022(4)
Br2 0.0793(6) 0.0998(7) 0.0907(7) 0.0421(5) -0.0015(5) 0.0281(5)
O4 0.056(3) 0.036(2) 0.027(2) -0.0006(19) 0.0175(19) -0.005(2)
O5 0.027(2) 0.026(2) 0.035(2) 0.0015(17) 0.0133(17) -0.0042(18)
O6 0.044(2) 0.045(3) 0.024(2) -0.0025(18) 0.0065(18) -0.015(2)
N5 0.051(3) 0.029(3) 0.040(3) -0.009(2) 0.022(3) -0.002(2)
N6 0.031(3) 0.017(3) 0.056(3) 0.000(2) 0.019(2) -0.001(2)
N7 0.043(3) 0.051(4) 0.057(4) -0.003(3) 0.029(3) 0.021(3)
N8 0.050(3) 0.054(4) 0.031(3) 0.008(2) 0.026(3) -0.005(3)
C33 0.022(3) 0.030(3) 0.026(3) 0.000(3) 0.010(3) -0.003(3)
C29 0.025(3) 0.021(3) 0.026(3) 0.003(2) 0.010(2) 0.007(3)
C32 0.047(4) 0.034(4) 0.037(4) 0.001(3) 0.029(3) 0.007(3)
C30 0.020(3) 0.030(4) 0.017(3) 0.002(2) 0.003(2) 0.014(3)
C38 0.029(3) 0.035(4) 0.033(4) -0.004(3) 0.009(3) 0.005(3)
C26 0.030(3) 0.023(3) 0.026(3) 0.000(2) 0.008(3) -0.002(3)
C24 0.030(3) 0.034(4) 0.046(4) 0.010(3) 0.023(3) 0.007(3)
C23 0.033(3) 0.039(4) 0.041(4) -0.002(3) 0.018(3) -0.007(3)
C27 0.034(3) 0.033(4) 0.033(4) -0.008(3) 0.018(3) -0.006(3)
C25 0.040(4) 0.042(4) 0.044(4) 0.004(3) 0.012(3) -0.004(3)
C28 0.028(3) 0.027(3) 0.026(3) 0.005(2) 0.015(2) 0.004(3)
C31 0.037(4) 0.030(4) 0.016(3) 0.003(3) 0.010(3) -0.012(3)
C36 0.037(4) 0.064(5) 0.062(5) 0.003(4) 0.018(4) -0.023(3)
C37 0.046(4) 0.060(5) 0.048(4) 0.010(3) 0.024(3) -0.004(4)
C21 0.055(5) 0.031(4) 0.090(6) 0.017(4) 0.036(4) 0.019(4)
C20 0.033(4) 0.050(5) 0.067(5) 0.033(4) 0.014(3) 0.016(3)
C35 0.042(4) 0.072(5) 0.061(5) -0.010(4) 0.012(3) -0.020(4)
C22 0.060(4) 0.017(4) 0.087(6) 0.004(3) 0.041(4) 0.005(3)
C34 0.037(4) 0.050(4) 0.041(4) 0.010(3) 0.014(3) -0.003(3)

loop_
_atom_type_symbol
_atom_type_description
_atom_type_scat_dispersion_real
_atom_type_scat_dispersion_imag
_atom_type_scat_source
C C 0.0033 0.0016 'International Tables Vol C Tables 4.2.6.8 and 6.1.1.4'
H H 0.0000 0.0000 'International Tables Vol C Tables 4.2.6.8 and 6.1.1.4'
Br Br -0.2901 2.4595 'International Tables Vol C Tables 4.2.6.8 and 6.1.1.4'
N N 0.0061 0.0033 'International Tables Vol C Tables 4.2.6.8 and 6.1.1.4'
O O 0.0106 0.0060 'International Tables Vol C Tables 4.2.6.8 and 6.1.1.4'

loop_
_geom_angle_atom_site_label_1
_geom_angle_atom_site_label_2
_geom_angle_atom_site_label_3
_geom_angle
_geom_angle_site_symmetry_1
_geom_angle_site_symmetry_3
_geom_angle_publ_flag
C11 O2 C7 105.5(4) . . ?
C8 N1 C4 110.7(4) . . ?
C8 N1 H1A 124.6 . . ?
C4 N1 H1A 124.6 . . ?
C11 N2 H2B 120.0 . . ?
C11 N2 H2C 120.0 . . ?
H2B N2 H2C 120.0 . . ?
C12 N4 C18 111.7(4) . . ?
C12 N4 H4A 124.2 . . ?
C18 N4 H4A 124.2 . . ?
N2 C11 O2 114.2(5) . . ?
N2 C11 C10 132.2(5) . . ?
O2 C11 C10 113.6(5) . . ?
C11 C10 C19 126.1(5) . . ?
C11 C10 C9 109.2(5) . . ?
C19 C10 C9 124.7(5) . . ?
C1 C6 C5 117.9(5) . . ?
C1 C6 H6A 121.1 . . ?
C5 C6 H6A 121.1 . . ?
N3 C19 C10 175.3(6) . . ?
O2 C7 C5 113.4(4) . . ?
O2 C7 C9 105.1(4) . . ?
C5 C7 C9 116.8(4) . . ?
O2 C7 C8 106.8(4) . . ?
C5 C7 C8 102.5(4) . . ?
C9 C7 C8 112.0(4) . . ?
C10 C9 C13 118.4(4) . . ?
C10 C9 C12 111.3(4) . . ?
C13 C9 C12 101.9(4) . . ?
C10 C9 C7 98.0(4) . . ?
C13 C9 C7 116.2(4) . . ?
C12 C9 C7 111.5(4) . . ?
C18 C13 C14 119.8(5) . . ?
C18 C13 C9 108.4(4) . . ?
C14 C13 C9 131.7(5) . . ?
O3 C12 N4 125.1(5) . . ?
O3 C12 C9 126.9(5) . . ?
N4 C12 C9 108.0(4) . . ?
C17 C18 C13 122.5(5) . . ?
C17 C18 N4 127.7(5) . . ?
C13 C18 N4 109.7(5) . . ?
C2 C1 C6 121.5(5) . . ?
C2 C1 Br1 118.1(4) . . ?
C6 C1 Br1 120.4(4) . . ?
C4 C5 C6 120.9(5) . . ?
C4 C5 C7 107.4(4) . . ?
C6 C5 C7 131.8(5) . . ?
C3 C4 C5 121.8(5) . . ?
C3 C4 N1 127.1(5) . . ?
C5 C4 N1 111.1(5) . . ?
O1 C8 N1 127.5(5) . . ?
O1 C8 C7 125.4(5) . . ?
N1 C8 C7 107.1(5) . . ?
C15 C16 C17 121.7(6) . . ?
C15 C16 H16A 119.2 . . ?
C17 C16 H16A 119.2 . . ?
C4 C3 C2 118.0(5) . . ?
C4 C3 H3A 121.0 . . ?
C2 C3 H3A 121.0 . . ?
C1 C2 C3 119.9(5) . . ?
C1 C2 H2A 120.0 . . ?
C3 C2 H2A 120.0 . . ?
C15 C14 C13 118.2(6) . . ?
C15 C14 H14A 120.9 . . ?
C13 C14 H14A 120.9 . . ?
C18 C17 C16 116.9(6) . . ?
C18 C17 H17A 121.6 . . ?
C16 C17 H17A 121.6 . . ?
C14 C15 C16 120.9(6) . . ?
C14 C15 H15A 119.5 . . ?
C16 C15 H15A 119.5 . . ?
C30 O5 C26 108.8(4) . . ?
C27 N5 C23 113.0(5) . . ?
C27 N5 H5A 123.5 . . ?
C23 N5 H5A 123.5 . . ?
C30 N6 H6B 120.0 . . ?
C30 N6 H6C 120.0 . . ?
H6B N6 H6C 120.0 . . ?
C32 N8 C38 112.1(5) . . ?
C32 N8 H8A 124.0 . . ?
C38 N8 H8A 124.0 . . ?
C38 C33 C34 118.7(5) . . ?
C38 C33 C28 109.0(4) . . ?
C34 C33 C28 132.3(5) . . ?
C30 C29 C31 124.4(5) . . ?
C30 C29 C28 110.0(4) . . ?
C31 C29 C28 123.3(5) . . ?
O6 C32 N8 127.6(5) . . ?
O6 C32 C28 125.9(5) . . ?
N8 C32 C28 106.5(5) . . ?
N6 C30 C29 133.2(5) . . ?
N6 C30 O5 115.1(5) . . ?
C29 C30 O5 111.6(5) . . ?
C33 C38 N8 110.3(5) . . ?
C33 C38 C37 122.9(5) . . ?
N8 C38 C37 126.8(5) . . ?
O5 C26 C24 114.9(4) . . ?
O5 C26 C27 109.7(4) . . ?
C24 C26 C27 100.6(4) . . ?
O5 C26 C28 104.4(4) . . ?
C24 C26 C28 117.7(4) . . ?
C27 C26 C28 109.4(4) . . ?
C23 C24 C25 120.2(5) . . ?
C23 C24 C26 109.0(5) . . ?
C25 C24 C26 130.8(5) . . ?
C24 C23 N5 109.1(5) . . ?
C24 C23 C22 122.4(5) . . ?
N5 C23 C22 128.2(6) . . ?
O4 C27 N5 128.1(5) . . ?
O4 C27 C26 125.0(5) . . ?
N5 C27 C26 106.9(5) . . ?
C20 C25 C24 116.6(6) . . ?
C20 C25 H25A 121.7 . . ?
C24 C25 H25A 121.7 . . ?
C33 C28 C29 121.9(4) . . ?
C33 C28 C26 116.5(4) . . ?
C29 C28 C26 99.2(4) . . ?
C33 C28 C32 102.0(4) . . ?
C29 C28 C32 108.3(4) . . ?
C26 C28 C32 108.4(4) . . ?
N7 C31 C29 177.6(6) . . ?
C37 C36 C35 122.7(6) . . ?
C37 C36 H36A 118.7 . . ?
C35 C36 H36A 118.7 . . ?
C36 C37 C38 117.0(6) . . ?
C36 C37 H37A 121.5 . . ?
C38 C37 H37A 121.5 . . ?
C22 C21 C20 120.5(6) . . ?
C22 C21 H21A 119.8 . . ?
C20 C21 H21A 119.8 . . ?
C25 C20 C21 122.9(6) . . ?
C25 C20 Br2 116.8(5) . . ?
C21 C20 Br2 120.2(5) . . ?
C36 C35 C34 119.9(6) . . ?
C36 C35 H35A 120.1 . . ?
C34 C35 H35A 120.1 . . ?
C21 C22 C23 117.2(6) . . ?
C21 C22 H22A 121.4 . . ?
C23 C22 H22A 121.4 . . ?
C33 C34 C35 118.9(5) . . ?
C33 C34 H34A 120.6 . . ?
C35 C34 H34A 120.6 . . ?

loop_
_geom_bond_atom_site_label_1
_geom_bond_atom_site_label_2
_geom_bond_distance
_geom_bond_site_symmetry_2
_geom_bond_publ_flag
Br1 C1 1.901(5) . ?
O1 C8 1.214(6) . ?
O2 C11 1.348(6) . ?
O2 C7 1.454(5) . ?
O3 C12 1.217(5) . ?
N1 C8 1.333(6) . ?
N1 C4 1.412(6) . ?
N1 H1A 0.8600 . ?
N2 C11 1.326(6) . ?
N2 H2B 0.8600 . ?
N2 H2C 0.8600 . ?
N3 C19 1.120(6) . ?
N4 C12 1.342(6) . ?
N4 C18 1.408(6) . ?
N4 H4A 0.8600 . ?
C11 C10 1.356(7) . ?
C10 C19 1.421(8) . ?
C10 C9 1.496(7) . ?
C6 C1 1.381(7) . ?
C6 C5 1.377(6) . ?
C6 H6A 0.9300 . ?
C7 C5 1.490(6) . ?
C7 C9 1.562(7) . ?
C7 C8 1.561(7) . ?
C9 C13 1.513(6) . ?
C9 C12 1.540(6) . ?
C13 C18 1.378(7) . ?
C13 C14 1.388(6) . ?
C18 C17 1.378(7) . ?
C1 C2 1.367(7) . ?
C5 C4 1.374(7) . ?
C4 C3 1.351(7) . ?
C16 C15 1.381(8) . ?
C16 C17 1.374(8) . ?
C16 H16A 0.9300 . ?
C3 C2 1.412(7) . ?
C3 H3A 0.9300 . ?
C2 H2A 0.9300 . ?
C14 C15 1.374(8) . ?
C14 H14A 0.9300 . ?
C17 H17A 0.9300 . ?
C15 H15A 0.9300 . ?
Br2 C20 1.906(6) . ?
O4 C27 1.229(6) . ?
O5 C30 1.374(5) . ?
O5 C26 1.451(6) . ?
O6 C32 1.217(6) . ?
N5 C27 1.349(6) . ?
N5 C23 1.378(6) . ?
N5 H5A 0.8600 . ?
N6 C30 1.309(6) . ?
N6 H6B 0.8600 . ?
N6 H6C 0.8600 . ?
N7 C31 1.140(6) . ?
N8 C32 1.372(7) . ?
N8 C38 1.397(6) . ?
N8 H8A 0.8600 . ?
C33 C38 1.385(7) . ?
C33 C34 1.372(7) . ?
C33 C28 1.507(7) . ?
C29 C30 1.357(7) . ?
C29 C31 1.436(8) . ?
C29 C28 1.508(7) . ?
C32 C28 1.574(7) . ?
C38 C37 1.406(7) . ?
C26 C24 1.516(7) . ?
C26 C27 1.545(7) . ?
C26 C28 1.579(7) . ?
C24 C23 1.377(7) . ?
C24 C25 1.417(7) . ?
C23 C22 1.409(8) . ?
C25 C20 1.389(7) . ?
C25 H25A 0.9300 . ?
C36 C37 1.335(7) . ?
C36 C35 1.380(8) . ?
C36 H36A 0.9300 . ?
C37 H37A 0.9300 . ?
C21 C22 1.381(8) . ?
C21 C20 1.389(8) . ?
C21 H21A 0.9300 . ?
C35 C34 1.415(7) . ?
C35 H35A 0.9300 . ?
C22 H22A 0.9300 . ?
C34 H34A 0.9300 . ?

loop_
_geom_torsion_atom_site_label_1
_geom_torsion_atom_site_label_2
_geom_torsion_atom_site_label_3
_geom_torsion_atom_site_label_4
_geom_torsion
_geom_torsion_site_symmetry_1
_geom_torsion_site_symmetry_2
_geom_torsion_site_symmetry_3
_geom_torsion_site_symmetry_4
_geom_torsion_publ_flag
C7 O2 C11 N2 -163.6(4) . . . . ?
C7 O2 C11 C10 14.5(5) . . . . ?
N2 C11 C10 C19 4.3(9) . . . . ?
O2 C11 C10 C19 -173.3(4) . . . . ?
N2 C11 C10 C9 -177.1(5) . . . . ?
O2 C11 C10 C9 5.3(6) . . . . ?
C11 C10 C19 N3 153(7) . . . . ?
C9 C10 C19 N3 -25(8) . . . . ?
C11 O2 C7 C5 -155.9(4) . . . . ?
C11 O2 C7 C9 -27.2(4) . . . . ?
C11 O2 C7 C8 91.9(4) . . . . ?
C11 C10 C9 C13 -146.2(5) . . . . ?
C19 C10 C9 C13 32.4(7) . . . . ?
C11 C10 C9 C12 96.3(5) . . . . ?
C19 C10 C9 C12 -85.2(6) . . . . ?
C11 C10 C9 C7 -20.6(5) . . . . ?
C19 C10 C9 C7 158.0(5) . . . . ?
O2 C7 C9 C10 28.3(4) . . . . ?
C5 C7 C9 C10 155.0(4) . . . . ?
C8 C7 C9 C10 -87.3(5) . . . . ?
O2 C7 C9 C13 155.4(4) . . . . ?
C5 C7 C9 C13 -77.9(5) . . . . ?
C8 C7 C9 C13 39.9(6) . . . . ?
O2 C7 C9 C12 -88.4(4) . . . . ?
C5 C7 C9 C12 38.2(6) . . . . ?
C8 C7 C9 C12 156.0(4) . . . . ?
C10 C9 C13 C18 -126.4(5) . . . . ?
C12 C9 C13 C18 -4.0(5) . . . . ?
C7 C9 C13 C18 117.4(5) . . . . ?
C10 C9 C13 C14 49.5(8) . . . . ?
C12 C9 C13 C14 172.0(5) . . . . ?
C7 C9 C13 C14 -66.7(7) . . . . ?
C18 N4 C12 O3 175.2(5) . . . . ?
C18 N4 C12 C9 -5.3(6) . . . . ?
C10 C9 C12 O3 -47.8(7) . . . . ?
C13 C9 C12 O3 -175.0(5) . . . . ?
C7 C9 C12 O3 60.4(6) . . . . ?
C10 C9 C12 N4 132.7(4) . . . . ?
C13 C9 C12 N4 5.6(5) . . . . ?
C7 C9 C12 N4 -119.0(4) . . . . ?
C14 C13 C18 C17 2.9(8) . . . . ?
C9 C13 C18 C17 179.4(5) . . . . ?
C14 C13 C18 N4 -175.3(5) . . . . ?
C9 C13 C18 N4 1.2(6) . . . . ?
C12 N4 C18 C17 -175.3(5) . . . . ?
C12 N4 C18 C13 2.8(6) . . . . ?
C5 C6 C1 C2 -0.4(9) . . . . ?
C5 C6 C1 Br1 -177.7(4) . . . . ?
C1 C6 C5 C4 -2.0(8) . . . . ?
C1 C6 C5 C7 177.9(5) . . . . ?
O2 C7 C5 C4 -123.5(5) . . . . ?
C9 C7 C5 C4 114.0(5) . . . . ?
C8 C7 C5 C4 -8.7(5) . . . . ?
O2 C7 C5 C6 56.6(8) . . . . ?
C9 C7 C5 C6 -65.8(7) . . . . ?
C8 C7 C5 C6 171.4(5) . . . . ?
C6 C5 C4 C3 2.2(9) . . . . ?
C7 C5 C4 C3 -177.7(5) . . . . ?
C6 C5 C4 N1 -176.0(5) . . . . ?
C7 C5 C4 N1 4.1(6) . . . . ?
C8 N1 C4 C3 -174.6(6) . . . . ?
C8 N1 C4 C5 3.5(6) . . . . ?
C4 N1 C8 O1 170.2(5) . . . . ?
C4 N1 C8 C7 -9.0(6) . . . . ?
O2 C7 C8 O1 -48.9(6) . . . . ?
C5 C7 C8 O1 -168.4(5) . . . . ?
C9 C7 C8 O1 65.6(7) . . . . ?
O2 C7 C8 N1 130.3(4) . . . . ?
C5 C7 C8 N1 10.9(5) . . . . ?
C9 C7 C8 N1 -115.1(5) . . . . ?
C5 C4 C3 C2 0.1(8) . . . . ?
N1 C4 C3 C2 178.0(5) . . . . ?
C6 C1 C2 C3 2.6(9) . . . . ?
Br1 C1 C2 C3 -180.0(4) . . . . ?
C4 C3 C2 C1 -2.4(9) . . . . ?
C18 C13 C14 C15 -1.5(8) . . . . ?
C9 C13 C14 C15 -177.1(6) . . . . ?
C13 C18 C17 C16 -2.4(9) . . . . ?
N4 C18 C17 C16 175.5(6) . . . . ?
C15 C16 C17 C18 0.6(10) . . . . ?
C13 C14 C15 C16 -0.2(10) . . . . ?
C17 C16 C15 C14 0.7(11) . . . . ?
C38 N8 C32 O6 -177.3(5) . . . . ?
C38 N8 C32 C28 3.7(6) . . . . ?
C31 C29 C30 N6 5.7(9) . . . . ?
C28 C29 C30 N6 168.8(5) . . . . ?
C31 C29 C30 O5 -172.8(4) . . . . ?
C28 C29 C30 O5 -9.7(5) . . . . ?
C26 O5 C30 N6 174.0(4) . . . . ?
C26 O5 C30 C29 -7.2(5) . . . . ?
C34 C33 C38 N8 178.7(5) . . . . ?
C28 C33 C38 N8 0.9(6) . . . . ?
C34 C33 C38 C37 -2.0(8) . . . . ?
C28 C33 C38 C37 -179.8(5) . . . . ?
C32 N8 C38 C33 -3.0(6) . . . . ?
C32 N8 C38 C37 177.7(5) . . . . ?
C30 O5 C26 C24 150.3(4) . . . . ?
C30 O5 C26 C27 -97.2(5) . . . . ?
C30 O5 C26 C28 19.9(4) . . . . ?
O5 C26 C24 C23 128.3(5) . . . . ?
C27 C26 C24 C23 10.5(6) . . . . ?
C28 C26 C24 C23 -108.1(5) . . . . ?
O5 C26 C24 C25 -50.7(8) . . . . ?
C27 C26 C24 C25 -168.4(6) . . . . ?
C28 C26 C24 C25 72.9(7) . . . . ?
C25 C24 C23 N5 173.2(5) . . . . ?
C26 C24 C23 N5 -5.9(6) . . . . ?
C25 C24 C23 C22 -1.7(9) . . . . ?
C26 C24 C23 C22 179.2(5) . . . . ?
C27 N5 C23 C24 -2.4(6) . . . . ?
C27 N5 C23 C22 172.1(6) . . . . ?
C23 N5 C27 O4 -172.4(5) . . . . ?
C23 N5 C27 C26 9.4(6) . . . . ?
O5 C26 C27 O4 48.5(7) . . . . ?
C24 C26 C27 O4 170.0(5) . . . . ?
C28 C26 C27 O4 -65.4(7) . . . . ?
O5 C26 C27 N5 -133.2(4) . . . . ?
C24 C26 C27 N5 -11.7(5) . . . . ?
C28 C26 C27 N5 112.9(5) . . . . ?
C23 C24 C25 C20 0.3(8) . . . . ?
C26 C24 C25 C20 179.1(5) . . . . ?
C38 C33 C28 C29 121.9(5) . . . . ?
C34 C33 C28 C29 -55.5(8) . . . . ?
C38 C33 C28 C26 -116.6(5) . . . . ?
C34 C33 C28 C26 66.1(7) . . . . ?
C38 C33 C28 C32 1.2(5) . . . . ?
C34 C33 C28 C32 -176.2(6) . . . . ?
C30 C29 C28 C33 149.8(5) . . . . ?
C31 C29 C28 C33 -46.9(7) . . . . ?
C30 C29 C28 C26 20.4(5) . . . . ?
C31 C29 C28 C26 -176.3(4) . . . . ?
C30 C29 C28 C32 -92.6(5) . . . . ?
C31 C29 C28 C32 70.8(6) . . . . ?
O5 C26 C28 C33 -156.3(4) . . . . ?
C24 C26 C28 C33 75.0(6) . . . . ?
C27 C26 C28 C33 -38.9(6) . . . . ?
O5 C26 C28 C29 -23.4(4) . . . . ?
C24 C26 C28 C29 -152.1(4) . . . . ?
C27 C26 C28 C29 93.9(5) . . . . ?
O5 C26 C28 C32 89.5(4) . . . . ?
C24 C26 C28 C32 -39.2(6) . . . . ?
C27 C26 C28 C32 -153.1(4) . . . . ?
O6 C32 C28 C33 178.0(5) . . . . ?
N8 C32 C28 C33 -2.9(5) . . . . ?
O6 C32 C28 C29 48.2(7) . . . . ?
N8 C32 C28 C29 -132.7(5) . . . . ?
O6 C32 C28 C26 -58.5(7) . . . . ?
N8 C32 C28 C26 120.6(5) . . . . ?
C30 C29 C31 N7 124(14) . . . . ?
C28 C29 C31 N7 -37(14) . . . . ?
C35 C36 C37 C38 0.2(10) . . . . ?
C33 C38 C37 C36 0.7(9) . . . . ?
N8 C38 C37 C36 179.9(5) . . . . ?
C24 C25 C20 C21 2.5(9) . . . . ?
C24 C25 C20 Br2 179.4(4) . . . . ?
C22 C21 C20 C25 -3.9(10) . . . . ?
C22 C21 C20 Br2 179.2(5) . . . . ?
C37 C36 C35 C34 0.3(11) . . . . ?
C20 C21 C22 C23 2.3(9) . . . . ?
C24 C23 C22 C21 0.4(9) . . . . ?
N5 C23 C22 C21 -173.5(5) . . . . ?
C38 C33 C34 C35 2.4(8) . . . . ?
C28 C33 C34 C35 179.6(6) . . . . ?
C36 C35 C34 C33 -1.6(9) . . . . ?

loop_
_platon_squeeze_void_nr
_platon_squeeze_void_average_x
_platon_squeeze_void_average_y
_platon_squeeze_void_average_z
_platon_squeeze_void_volume
_platon_squeeze_void_count_electrons
_platon_squeeze_void_content
1 0.236 0.640 0.389 167 41 ' '
2 0.236 0.860 0.889 167 41 ' '
3 0.764 0.140 1.111 167 41 ' '
4 0.764 0.360 0.611 167 41 ' '
